data_7244722
loop_
_publ_author_name
'Wang, Chao'
'Chen, Ning'
'Kong, Fangong'
'Wang, Shoujuan'

_publ_section_title
;
 A family of oxime-based titanium-oxo clusters: synthesis, structures, and
 photoelectric responses
;
_journal_name_full CrystEngComm
_journal_paper_doi 10.1039/D2CE00195K
_journal_year 2022
_chemical_formula_moiety 'C32 H32 N2 O13 Ti3'
_chemical_formula_sum 'C32 H32 N2 O13 Ti3'
_chemical_formula_weight 796.29
_space_group_crystal_system monoclinic
_space_group_IT_number 14
_space_group_name_Hall '-P 2ybc'
_space_group_name_H-M_alt 'P 1 21/c 1'
_atom_sites_solution_hydrogens geom
_atom_sites_solution_primary iterative
_audit_creation_date 2020-12-26
_audit_creation_method
;
Olex2 1.3
(compiled 2020.11.12 svn.r5f609507 for OlexSys, GUI svn.r6226)
;
_audit_update_record
;
2021-06-22 deposited with the CCDC.	2022-04-04 downloaded from the CCDC.
;
_cell_angle_alpha 90
_cell_angle_beta 110.549(11)
_cell_angle_gamma 90
_cell_formula_units_Z 4
_cell_length_a 12.5281(11)
_cell_length_b 30.0488(17)
_cell_length_c 10.1629(9)
_cell_measurement_reflns_used 1787
_cell_measurement_temperature 297
_cell_measurement_theta_max 68.4560
_cell_measurement_theta_min 3.7640
_cell_volume 3582.4(6)
_computing_cell_refinement 'CrysAlisPro 1.171.40.53 (Rigaku OD, 2019)'
_computing_data_collection 'CrysAlisPro 1.171.40.53 (Rigaku OD, 2019)'
_computing_data_reduction 'CrysAlisPro 1.171.40.53 (Rigaku OD, 2019)'
_computing_molecular_graphics 'Olex2 1.3 (Dolomanov et al., 2009)'
_computing_publication_material 'Olex2 1.3 (Dolomanov et al., 2009)'
_computing_structure_refinement 'SHELXL 2018/3 (Sheldrick, 2015)'
_computing_structure_solution 'olex2.solve 1.3 (Bourhis et al., 2015)'
_diffrn_ambient_temperature 297
_diffrn_detector 'CCD plate'
_diffrn_detector_area_resol_mean 8.1281
_diffrn_detector_type Eos
_diffrn_measured_fraction_theta_full 0.998
_diffrn_measured_fraction_theta_max 0.974
_diffrn_measurement_details
;
List of Runs (angles in degrees, time in seconds):

  # Type    Start    End  Width  t~exp~   \w     \q     \k     \f   Frames
#--------------------------------------------------------------------------
  1  \w     30.00  66.00   1.00    6.00    --    0.00  57.00 -60.00   36
  2  \w      9.00  64.00   1.00    6.00    --    0.00  57.00  30.00   55
  3  \w     16.00  41.00   1.00    6.00    --    0.00 -99.00  60.00   25
  4  \w      6.00  33.00   1.00   27.50    --   54.63 -57.00 -90.00   27
  5  \w     29.00 120.00   1.00   27.50    --   54.63  37.00-180.00   91
  6  \w     -9.00  80.00   1.00   27.50    --   54.63 -37.00   0.00   89
  7  \w     36.00 101.00   1.00   27.50    --   54.63-125.00  30.00   65
  8  \w     49.00  76.00   1.00   27.50    --   54.63  57.00-120.00   27
  9  \w     37.00 112.00   1.00   27.50    --  109.26-111.00  60.00   75
 10  \w     40.00 113.00   1.00   27.50    --  109.26-111.00-150.00   73
 11  \w     39.00 142.00   1.00   27.50    --  109.26 -25.00   0.00  103
 12  \w    113.00 143.00   1.00   27.50    --  109.26 178.00  60.00   30
 13  \w    117.00 164.00   1.00   27.50    --  109.26  63.00 -30.00   47
 14  \w     43.00 132.00   1.00   27.50    --  109.26 -63.00  30.00   89
 15  \w     87.00 176.00   1.00   27.50    --  109.26  50.00-180.00   89
;
_diffrn_measurement_device 'four-circle diffractometer'
_diffrn_measurement_device_type 'Xcalibur, Eos, Gemini'
_diffrn_measurement_method '\w scans'
_diffrn_orient_matrix_type 'CrysAlisPro convention (1999,Acta A55,543-557)'
_diffrn_orient_matrix_UB_11 -0.0641645000
_diffrn_orient_matrix_UB_12 -0.0013882000
_diffrn_orient_matrix_UB_13 0.1045483000
_diffrn_orient_matrix_UB_21 0.1144455000
_diffrn_orient_matrix_UB_22 -0.0037774000
_diffrn_orient_matrix_UB_23 0.1231023000
_diffrn_orient_matrix_UB_31 0.0065383000
_diffrn_orient_matrix_UB_32 0.0510682000
_diffrn_orient_matrix_UB_33 0.0118466000
_diffrn_radiation_monochromator graphite
_diffrn_radiation_probe x-ray
_diffrn_radiation_type 'Cu K\a'
_diffrn_radiation_wavelength 1.54184
_diffrn_reflns_av_R_equivalents 0.0838
_diffrn_reflns_av_unetI/netI 0.1180
_diffrn_reflns_Laue_measured_fraction_full 0.998
_diffrn_reflns_Laue_measured_fraction_max 0.974
_diffrn_reflns_limit_h_max 15
_diffrn_reflns_limit_h_min -14
_diffrn_reflns_limit_k_max 36
_diffrn_reflns_limit_k_min -24
_diffrn_reflns_limit_l_max 12
_diffrn_reflns_limit_l_min -11
_diffrn_reflns_number 13917
_diffrn_reflns_point_group_measured_fraction_full 0.998
_diffrn_reflns_point_group_measured_fraction_max 0.974
_diffrn_reflns_theta_full 67.684
_diffrn_reflns_theta_max 71.681
_diffrn_reflns_theta_min 2.941
_diffrn_source 'fine-focus sealed X-ray tube'
_diffrn_source_type 'Enhance (Cu) X-ray Source'
_exptl_absorpt_coefficient_mu 6.129
_exptl_absorpt_correction_T_max 1.00000
_exptl_absorpt_correction_T_min 0.58401
_exptl_absorpt_correction_type multi-scan
_exptl_absorpt_process_details
;
CrysAlisPro 1.171.40.53 (Rigaku Oxford Diffraction, 2019)
Empirical absorption correction using spherical harmonics,
 implemented in SCALE3 ABSPACK scaling algorithm.
;
_exptl_crystal_colour orange
_exptl_crystal_colour_primary orange
_exptl_crystal_density_diffrn 1.476
_exptl_crystal_description block
_exptl_crystal_F_000 1632
_exptl_crystal_size_max 0.8
_exptl_crystal_size_mid 0.6
_exptl_crystal_size_min 0.4
_refine_diff_density_max 0.607
_refine_diff_density_min -0.660
_refine_diff_density_rms 0.097
_refine_ls_extinction_method none
_refine_ls_goodness_of_fit_ref 0.988
_refine_ls_hydrogen_treatment constr
_refine_ls_matrix_type full
_refine_ls_number_parameters 455
_refine_ls_number_reflns 6819
_refine_ls_number_restraints 0
_refine_ls_restrained_S_all 0.988
_refine_ls_R_factor_all 0.1382
_refine_ls_R_factor_gt 0.0692
_refine_ls_shift/su_max 0.001
_refine_ls_shift/su_mean 0.000
_refine_ls_structure_factor_coef Fsqd
_refine_ls_weighting_details 'w=1/[\s^2^(Fo^2^)+(0.0676P)^2^] where P=(Fo^2^+2Fc^2^)/3'
_refine_ls_weighting_scheme calc
_refine_ls_wR_factor_gt 0.1564
_refine_ls_wR_factor_ref 0.2034
_reflns_Friedel_coverage 0.000
_reflns_number_gt 3514
_reflns_number_total 6819
_reflns_threshold_expression 'I > 2\s(I)'
_cod_data_source_file d2ce00195k2.cif
_cod_data_source_block cluster-4
_cod_original_cell_volume 3582.4(5)
_cod_database_code 7244722
_shelx_shelxl_version_number 2018/3
_shelx_space_group_comment
;
The symmetry employed for this shelxl refinement is uniquely defined
by the following loop, which should always be used as a source of
symmetry information in preference to the above space-group names.
They are only intended as comments.
;
_reflns_odcompleteness_completeness 99.83
_reflns_odcompleteness_iscentric 1
_reflns_odcompleteness_theta 66.97
_olex2_refinement_description
;
1. Fixed Uiso
 At 1.2 times of:
  All C(H) groups
 At 1.5 times of:
  All C(H,H,H) groups
2.a Aromatic/amide H refined with riding coordinates:
 C25(H25), C26(H26), C28(H28), C29(H29), C31(H31), C32(H32), C33(H33),
 C34(H34), C35(H35), C36(H36), C37(H37), C41(H41), C42(H42), C44(H44), C45(H45),
  C46(H46), C47(H47), C48(H48), C49(H49), C50(H50)
2.b Idealised Me refined as rotating group:
 C30(H30A,H30B,H30C), C39(H39A,H39B,H39C), C40(H40A,H40B,H40C), C43(H43A,H43B,
 H43C)
;
_olex2_submission_special_instructions 'No special instructions were received'
_oxdiff_exptl_absorpt_empirical_details
;
Empirical correction (ABSPACK) includes:
- Absorption correction using spherical harmonics
- Frame scaling
;
_oxdiff_exptl_absorpt_empirical_full_max 1.493
_oxdiff_exptl_absorpt_empirical_full_min 0.737

loop_
_space_group_symop_operation_xyz
'x, y, z'
'-x, y+1/2, -z+1/2'
'-x, -y, -z'
'x, -y-1/2, z-1/2'

loop_
_atom_site_label
_atom_site_type_symbol
_atom_site_fract_x
_atom_site_fract_y
_atom_site_fract_z
_atom_site_U_iso_or_equiv
_atom_site_adp_type
_atom_site_occupancy
_atom_site_site_symmetry_order
_atom_site_calc_flag
_atom_site_refinement_flags_posn
_atom_site_refinement_flags_adp
_atom_site_refinement_flags_occupancy
_atom_site_disorder_assembly
_atom_site_disorder_group
Ti1 Ti 0.11899(10) 0.66080(4) 0.71724(12) 0.0514(3) Uani 1 1 d . . . . .
Ti2 Ti 0.32339(9) 0.62719(4) 1.02899(11) 0.0493(3) Uani 1 1 d . . . . .
Ti3 Ti 0.04183(10) 0.59956(4) 0.91275(11) 0.0516(3) Uani 1 1 d . . . . .
O4 O 0.1764(3) 0.61968(13) 0.8816(4) 0.0445(9) Uani 1 1 d . . . . .
O5 O 0.0357(4) 0.60938(15) 0.5876(4) 0.0550(11) Uani 1 1 d . . . . .
O6 O -0.0043(3) 0.65898(14) 0.7926(4) 0.0558(11) Uani 1 1 d . . . . .
O7 O 0.2503(4) 0.63839(15) 0.6621(4) 0.0597(12) Uani 1 1 d . . . . .
O8 O 0.2130(4) 0.70580(14) 0.8312(5) 0.0636(13) Uani 1 1 d . . . . .
O9 O 0.2385(3) 0.63854(16) 1.1521(4) 0.0580(12) Uani 1 1 d . . . . .
O10 O 0.3887(3) 0.62388(14) 0.8685(4) 0.0544(11) Uani 1 1 d . . . . .
O11 O 0.0975(4) 0.55008(15) 1.0042(4) 0.0603(12) Uani 1 1 d . . . . .
O12 O -0.0339(4) 0.57042(15) 0.7270(4) 0.0571(12) Uani 1 1 d . . . . .
O13 O -0.0865(4) 0.60682(18) 0.9616(5) 0.0714(14) Uani 1 1 d . . . . .
O14 O 0.3695(4) 0.57108(15) 1.0749(4) 0.0606(12) Uani 1 1 d . . . . .
O15 O 0.0642(4) 0.70241(14) 0.5886(4) 0.0630(12) Uani 1 1 d . . . . .
O17 O 0.4516(3) 0.65236(15) 1.1653(4) 0.0562(11) Uani 1 1 d . . . . .
N16 N 0.1223(4) 0.63497(17) 1.1072(5) 0.0470(12) Uani 1 1 d . . . . .
N18 N 0.2967(4) 0.69768(17) 0.9590(5) 0.0546(13) Uani 1 1 d . . . . .
C19 C -0.0251(5) 0.5789(2) 0.6082(6) 0.0487(15) Uani 1 1 d . . . . .
C20 C -0.0421(5) 0.6496(2) 1.1707(6) 0.0560(17) Uani 1 1 d . . . . .
C21 C -0.1212(6) 0.6278(3) 1.0557(7) 0.0598(18) Uani 1 1 d . . . . .
C22 C 0.3481(5) 0.6241(2) 0.7357(7) 0.0506(15) Uani 1 1 d . . . . .
C23 C 0.4186(6) 0.6051(2) 0.6598(7) 0.0546(16) Uani 1 1 d . . . . .
C24 C 0.4834(6) 0.6927(3) 1.2260(7) 0.0601(18) Uani 1 1 d . . . . .
C25 C -0.2343(6) 0.6268(3) 1.0405(8) 0.077(2) Uani 1 1 d . . . . .
H25 H -0.286394 0.612026 0.964447 0.092 Uiso 1 1 calc R U . . .
C26 C 0.0758(6) 0.6503(2) 1.1926(6) 0.0557(16) Uani 1 1 d . . . . .
H26 H 0.123903 0.662919 1.275852 0.067 Uiso 1 1 calc R U . . .
C27 C -0.0910(6) 0.5500(2) 0.4869(6) 0.0531(16) Uani 1 1 d . . . . .
C28 C -0.1682(6) 0.5196(3) 0.5018(8) 0.074(2) Uani 1 1 d . . . . .
H28 H -0.180159 0.517287 0.586833 0.088 Uiso 1 1 calc R U . . .
C29 C -0.0725(7) 0.5529(2) 0.3609(7) 0.069(2) Uani 1 1 d . . . . .
H29 H -0.020280 0.573293 0.350114 0.082 Uiso 1 1 calc R U . . .
C30 C 0.1425(7) 0.5235(3) 1.1221(8) 0.093(3) Uani 1 1 d . . . . .
H30A H 0.159949 0.494654 1.094475 0.139 Uiso 1 1 calc R U . . .
H30B H 0.087982 0.520563 1.168339 0.139 Uiso 1 1 calc R U . . .
H30C H 0.210908 0.536924 1.185186 0.139 Uiso 1 1 calc R U . . .
C31 C 0.5492(8) 0.5673(4) 0.5180(9) 0.112(4) Uani 1 1 d . . . . .
H31 H 0.592931 0.554983 0.469952 0.134 Uiso 1 1 calc R U . . .
C32 C -0.2716(7) 0.6479(3) 1.1396(9) 0.087(3) Uani 1 1 d . . . . .
H32 H -0.348419 0.647267 1.128852 0.104 Uiso 1 1 calc R U . . .
C33 C 0.3497(6) 0.7321(2) 1.0202(8) 0.074(2) Uani 1 1 d . . . . .
H33 H 0.330325 0.759348 0.974515 0.088 Uiso 1 1 calc R U . . .
C34 C -0.1325(8) 0.5251(3) 0.2507(8) 0.091(3) Uani 1 1 d . . . . .
H34 H -0.120260 0.527148 0.165770 0.110 Uiso 1 1 calc R U . . .
C35 C 0.5214(6) 0.5847(3) 0.7322(8) 0.091(3) Uani 1 1 d . . . . .
H35 H 0.547278 0.583886 0.829879 0.109 Uiso 1 1 calc R U . . .
C36 C -0.2285(7) 0.4923(3) 0.3889(9) 0.090(3) Uani 1 1 d . . . . .
H36 H -0.282025 0.472262 0.398311 0.108 Uiso 1 1 calc R U . . .
C37 C 0.3817(6) 0.6058(3) 0.5146(7) 0.072(2) Uani 1 1 d . . . . .
H37 H 0.312212 0.618832 0.463165 0.086 Uiso 1 1 calc R U . . .
C38 C 0.4385(6) 0.7314(3) 1.1566(8) 0.070(2) Uani 1 1 d . . . . .
C39 C -0.1177(6) 0.6746(3) 0.7240(8) 0.088(3) Uani 1 1 d . . . . .
H39A H -0.116124 0.705939 0.705728 0.133 Uiso 1 1 calc R U . . .
H39B H -0.161705 0.669526 0.783141 0.133 Uiso 1 1 calc R U . . .
H39C H -0.151712 0.659022 0.636811 0.133 Uiso 1 1 calc R U . . .
C40 C 0.4663(9) 0.5450(3) 1.1056(10) 0.123(4) Uani 1 1 d . . . . .
H40A H 0.480366 0.538631 1.020559 0.185 Uiso 1 1 calc R U . . .
H40B H 0.455404 0.517691 1.148073 0.185 Uiso 1 1 calc R U . . .
H40C H 0.530384 0.560714 1.169472 0.185 Uiso 1 1 calc R U . . .
C41 C 0.5662(6) 0.6947(3) 1.3590(8) 0.076(2) Uani 1 1 d . . . . .
H41 H 0.596971 0.668557 1.405782 0.092 Uiso 1 1 calc R U . . .
C42 C -0.0836(7) 0.6699(3) 1.2666(8) 0.079(2) Uani 1 1 d . . . . .
H42 H -0.032520 0.684278 1.344205 0.095 Uiso 1 1 calc R U . . .
C43 C 0.0623(9) 0.7477(3) 0.5552(10) 0.116(4) Uani 1 1 d . . . . .
H43A H 0.073022 0.751064 0.466756 0.174 Uiso 1 1 calc R U . . .
H43B H 0.122415 0.762804 0.627192 0.174 Uiso 1 1 calc R U . . .
H43C H -0.009802 0.760223 0.548907 0.174 Uiso 1 1 calc R U . . .
C44 C -0.2092(8) 0.4948(3) 0.2645(9) 0.086(3) Uani 1 1 d . . . . .
H44 H -0.247864 0.476011 0.190292 0.104 Uiso 1 1 calc R U . . .
C45 C 0.4797(8) 0.7735(3) 1.2215(10) 0.105(3) Uani 1 1 d . . . . .
H45 H 0.452096 0.799896 1.174116 0.126 Uiso 1 1 calc R U . . .
C46 C 0.4486(8) 0.5870(3) 0.4464(8) 0.099(3) Uani 1 1 d . . . . .
H46 H 0.423790 0.587947 0.348782 0.119 Uiso 1 1 calc R U . . .
C47 C -0.1960(7) 0.6692(3) 1.2509(9) 0.096(3) Uani 1 1 d . . . . .
H47 H -0.220850 0.683401 1.316260 0.116 Uiso 1 1 calc R U . . .
C48 C 0.6035(7) 0.7352(4) 1.4228(10) 0.103(3) Uani 1 1 d . . . . .
H48 H 0.658094 0.736025 1.512709 0.124 Uiso 1 1 calc R U . . .
C49 C 0.5866(8) 0.5656(4) 0.6621(10) 0.132(5) Uani 1 1 d . . . . .
H49 H 0.655117 0.551645 0.712120 0.158 Uiso 1 1 calc R U . . .
C50 C 0.5602(8) 0.7742(4) 1.3541(11) 0.119(4) Uani 1 1 d . . . . .
H50 H 0.585817 0.801357 1.397987 0.142 Uiso 1 1 calc R U . . .

loop_
_atom_site_aniso_label
_atom_site_aniso_U_11
_atom_site_aniso_U_22
_atom_site_aniso_U_33
_atom_site_aniso_U_23
_atom_site_aniso_U_13
_atom_site_aniso_U_12
Ti1 0.0556(7) 0.0445(7) 0.0442(6) -0.0018(5) 0.0050(5) -0.0022(5)
Ti2 0.0472(6) 0.0536(7) 0.0414(6) -0.0045(5) 0.0084(5) 0.0003(5)
Ti3 0.0522(7) 0.0601(8) 0.0392(6) -0.0098(5) 0.0118(5) -0.0073(6)
O4 0.045(2) 0.046(2) 0.037(2) -0.0030(18) 0.0069(17) 0.0021(18)
O5 0.063(3) 0.053(3) 0.043(2) -0.005(2) 0.010(2) -0.002(2)
O6 0.054(3) 0.055(3) 0.047(2) -0.007(2) 0.004(2) 0.004(2)
O7 0.062(3) 0.066(3) 0.049(3) 0.004(2) 0.018(2) -0.006(2)
O8 0.070(3) 0.045(3) 0.056(3) -0.001(2) -0.003(2) -0.006(2)
O9 0.045(2) 0.079(3) 0.044(2) -0.016(2) 0.0082(19) -0.001(2)
O10 0.056(3) 0.060(3) 0.045(2) -0.006(2) 0.015(2) 0.000(2)
O11 0.077(3) 0.054(3) 0.045(3) 0.001(2) 0.015(2) -0.011(2)
O12 0.065(3) 0.066(3) 0.036(2) -0.008(2) 0.012(2) -0.011(2)
O13 0.058(3) 0.100(4) 0.057(3) -0.025(3) 0.021(2) -0.016(3)
O14 0.072(3) 0.052(3) 0.052(3) 0.005(2) 0.014(2) 0.007(2)
O15 0.081(3) 0.041(3) 0.053(3) 0.003(2) 0.006(2) 0.001(2)
O17 0.046(2) 0.068(3) 0.046(2) -0.011(2) 0.0062(19) -0.001(2)
N16 0.047(3) 0.050(3) 0.041(3) -0.003(2) 0.012(2) -0.003(2)
N18 0.060(3) 0.043(3) 0.052(3) -0.006(3) 0.009(3) 0.002(3)
C19 0.050(3) 0.049(4) 0.039(3) -0.011(3) 0.005(3) 0.003(3)
C20 0.053(4) 0.071(5) 0.038(3) 0.003(3) 0.008(3) 0.008(3)
C21 0.051(4) 0.082(5) 0.045(4) 0.007(4) 0.014(3) 0.006(4)
C22 0.055(4) 0.046(4) 0.051(4) -0.003(3) 0.018(3) -0.010(3)
C23 0.060(4) 0.058(4) 0.045(4) -0.006(3) 0.018(3) -0.004(3)
C24 0.050(4) 0.074(5) 0.054(4) -0.024(4) 0.016(3) -0.009(3)
C25 0.056(4) 0.109(7) 0.059(5) -0.005(5) 0.013(4) -0.005(4)
C26 0.060(4) 0.065(4) 0.036(3) -0.004(3) 0.009(3) 0.002(3)
C27 0.066(4) 0.044(4) 0.040(3) -0.004(3) 0.007(3) 0.005(3)
C28 0.081(5) 0.077(5) 0.053(4) -0.015(4) 0.011(4) -0.023(4)
C29 0.097(6) 0.061(5) 0.042(4) -0.008(3) 0.017(4) -0.006(4)
C30 0.115(7) 0.090(6) 0.057(5) 0.018(5) 0.010(5) -0.028(5)
C31 0.103(7) 0.173(11) 0.067(6) -0.001(6) 0.039(5) 0.047(7)
C32 0.056(5) 0.134(8) 0.072(6) 0.009(5) 0.026(4) 0.018(5)
C33 0.074(5) 0.054(5) 0.077(5) -0.015(4) 0.008(4) -0.010(4)
C34 0.133(8) 0.088(6) 0.040(4) -0.018(4) 0.015(5) -0.009(6)
C35 0.062(5) 0.153(9) 0.052(5) -0.016(5) 0.013(4) 0.015(5)
C36 0.097(6) 0.076(6) 0.087(6) -0.025(5) 0.021(5) -0.036(5)
C37 0.074(5) 0.091(6) 0.052(4) 0.011(4) 0.023(4) 0.009(4)
C38 0.057(4) 0.069(5) 0.068(5) -0.027(4) 0.002(4) 0.000(4)
C39 0.057(5) 0.107(7) 0.086(6) 0.007(5) 0.006(4) 0.019(4)
C40 0.169(10) 0.105(8) 0.118(8) 0.028(6) 0.078(8) 0.074(8)
C41 0.058(4) 0.100(6) 0.059(5) -0.026(4) 0.004(4) 0.002(4)
C42 0.072(5) 0.113(7) 0.053(4) -0.019(4) 0.022(4) 0.015(5)
C43 0.164(10) 0.053(5) 0.099(7) 0.013(5) 0.006(7) 0.004(6)
C44 0.102(7) 0.068(6) 0.063(5) -0.024(4) -0.003(5) -0.012(5)
C45 0.102(7) 0.072(6) 0.111(7) -0.044(6) 0.001(6) 0.000(5)
C46 0.109(7) 0.138(9) 0.047(5) 0.005(5) 0.023(5) 0.031(6)
C47 0.080(6) 0.143(9) 0.066(5) -0.017(6) 0.026(5) 0.023(6)
C48 0.072(6) 0.138(9) 0.074(6) -0.051(6) -0.006(5) 0.008(6)
C49 0.092(7) 0.230(14) 0.065(6) -0.008(7) 0.016(5) 0.071(8)
C50 0.092(7) 0.106(8) 0.111(8) -0.069(7) -0.022(6) -0.002(6)

loop_
_atom_type_symbol
_atom_type_description
_atom_type_scat_dispersion_real
_atom_type_scat_dispersion_imag
_atom_type_scat_source
C C 0.0181 0.0091 'International Tables Vol C Tables 4.2.6.8 and 6.1.1.4'
H H 0.0000 0.0000 'International Tables Vol C Tables 4.2.6.8 and 6.1.1.4'
N N 0.0311 0.0180 'International Tables Vol C Tables 4.2.6.8 and 6.1.1.4'
O O 0.0492 0.0322 'International Tables Vol C Tables 4.2.6.8 and 6.1.1.4'
Ti Ti 0.2191 1.8069 'International Tables Vol C Tables 4.2.6.8 and 6.1.1.4'

loop_
_geom_angle_atom_site_label_1
_geom_angle_atom_site_label_2
_geom_angle_atom_site_label_3
_geom_angle
_geom_angle_site_symmetry_1
_geom_angle_site_symmetry_3
_geom_angle_publ_flag
O4 Ti1 Ti3 36.76(11) . . ?
O4 Ti1 O5 91.36(17) . . ?
O4 Ti1 O7 86.38(17) . . ?
O5 Ti1 Ti3 76.30(13) . . ?
O6 Ti1 Ti3 42.61(13) . . ?
O6 Ti1 O4 75.92(17) . . ?
O6 Ti1 O5 86.40(18) . . ?
O6 Ti1 O7 158.29(19) . . ?
O7 Ti1 Ti3 116.43(14) . . ?
O7 Ti1 O5 81.49(18) . . ?
O8 Ti1 Ti3 107.35(15) . . ?
O8 Ti1 O4 88.07(18) . . ?
O8 Ti1 O5 172.4(2) . . ?
O8 Ti1 O6 100.8(2) . . ?
O8 Ti1 O7 90.9(2) . . ?
O15 Ti1 Ti3 140.14(17) . . ?
O15 Ti1 O4 171.9(2) . . ?
O15 Ti1 O5 94.56(19) . . ?
O15 Ti1 O6 98.9(2) . . ?
O15 Ti1 O7 99.9(2) . . ?
O15 Ti1 O8 86.8(2) . . ?
O4 Ti2 O10 85.21(16) . . ?
O4 Ti2 N18 82.41(18) . . ?
O9 Ti2 O4 86.08(17) . . ?
O9 Ti2 O10 167.85(18) . . ?
O9 Ti2 N18 89.1(2) . . ?
O10 Ti2 N18 81.40(19) . . ?
O14 Ti2 O4 102.95(19) . . ?
O14 Ti2 O9 101.4(2) . . ?
O14 Ti2 O10 88.81(19) . . ?
O14 Ti2 O17 94.2(2) . . ?
O14 Ti2 N18 168.5(2) . . ?
O17 Ti2 O4 162.73(19) . . ?
O17 Ti2 O9 88.50(18) . . ?
O17 Ti2 O10 97.38(18) . . ?
O17 Ti2 N18 81.1(2) . . ?
O4 Ti3 Ti1 38.54(11) . . ?
O4 Ti3 O6 73.63(16) . . ?
O4 Ti3 O12 97.80(17) . . ?
O4 Ti3 N16 80.83(17) . . ?
O6 Ti3 Ti1 38.43(12) . . ?
O6 Ti3 N16 93.29(18) . . ?
O11 Ti3 Ti1 133.14(16) . . ?
O11 Ti3 O4 98.33(19) . . ?
O11 Ti3 O6 171.6(2) . . ?
O11 Ti3 O12 95.6(2) . . ?
O11 Ti3 O13 100.2(2) . . ?
O11 Ti3 N16 87.82(19) . . ?
O12 Ti3 Ti1 78.79(13) . . ?
O12 Ti3 O6 83.21(17) . . ?
O12 Ti3 N16 176.5(2) . . ?
O13 Ti3 Ti1 126.60(18) . . ?
O13 Ti3 O4 154.3(2) . . ?
O13 Ti3 O6 88.2(2) . . ?
O13 Ti3 O12 97.83(19) . . ?
O13 Ti3 N16 82.36(19) . . ?
N16 Ti3 Ti1 98.26(14) . . ?
Ti2 O4 Ti1 122.7(2) . . ?
Ti3 O4 Ti1 104.70(17) . . ?
Ti3 O4 Ti2 124.1(2) . . ?
C19 O5 Ti1 129.9(4) . . ?
Ti1 O6 Ti3 98.96(18) . . ?
C39 O6 Ti1 126.1(5) . . ?
C39 O6 Ti3 125.6(5) . . ?
C22 O7 Ti1 131.3(4) . . ?
N18 O8 Ti1 123.7(3) . . ?
N16 O9 Ti2 122.1(3) . . ?
C22 O10 Ti2 136.0(4) . . ?
C30 O11 Ti3 155.3(5) . . ?
C19 O12 Ti3 129.7(4) . . ?
C21 O13 Ti3 140.9(4) . . ?
C40 O14 Ti2 140.2(6) . . ?
C43 O15 Ti1 146.8(5) . . ?
C24 O17 Ti2 137.5(4) . . ?
O9 N16 Ti3 116.4(3) . . ?
C26 N16 Ti3 128.1(4) . . ?
C26 N16 O9 115.3(5) . . ?
O8 N18 Ti2 116.8(3) . . ?
C33 N18 Ti2 128.8(5) . . ?
C33 N18 O8 114.4(6) . . ?
O5 C19 O12 124.2(5) . . ?
O5 C19 C27 118.5(6) . . ?
O12 C19 C27 117.3(6) . . ?
C21 C20 C26 122.1(6) . . ?
C42 C20 C21 117.3(6) . . ?
C42 C20 C26 120.6(6) . . ?
O13 C21 C20 120.3(6) . . ?
O13 C21 C25 119.5(7) . . ?
C25 C21 C20 120.3(7) . . ?
O7 C22 C23 117.1(6) . . ?
O10 C22 O7 125.2(6) . . ?
O10 C22 C23 117.7(6) . . ?
C35 C23 C22 120.6(6) . . ?
C35 C23 C37 118.4(7) . . ?
C37 C23 C22 120.9(6) . . ?
O17 C24 C38 121.4(6) . . ?
O17 C24 C41 119.0(7) . . ?
C38 C24 C41 119.6(7) . . ?
C21 C25 H25 120.0 . . ?
C21 C25 C32 120.1(7) . . ?
C32 C25 H25 120.0 . . ?
N16 C26 C20 125.7(6) . . ?
N16 C26 H26 117.2 . . ?
C20 C26 H26 117.2 . . ?
C28 C27 C19 120.0(6) . . ?
C28 C27 C29 119.8(6) . . ?
C29 C27 C19 120.2(6) . . ?
C27 C28 H28 120.1 . . ?
C27 C28 C36 119.9(7) . . ?
C36 C28 H28 120.1 . . ?
C27 C29 H29 120.3 . . ?
C27 C29 C34 119.4(8) . . ?
C34 C29 H29 120.3 . . ?
O11 C30 H30A 109.5 . . ?
O11 C30 H30B 109.5 . . ?
O11 C30 H30C 109.5 . . ?
H30A C30 H30B 109.5 . . ?
H30A C30 H30C 109.5 . . ?
H30B C30 H30C 109.5 . . ?
C46 C31 H31 120.1 . . ?
C46 C31 C49 119.8(8) . . ?
C49 C31 H31 120.1 . . ?
C25 C32 H32 119.9 . . ?
C47 C32 C25 120.2(7) . . ?
C47 C32 H32 119.9 . . ?
N18 C33 H33 118.2 . . ?
N18 C33 C38 123.6(7) . . ?
C38 C33 H33 118.2 . . ?
C29 C34 H34 119.4 . . ?
C44 C34 C29 121.3(8) . . ?
C44 C34 H34 119.4 . . ?
C23 C35 H35 119.4 . . ?
C23 C35 C49 121.2(7) . . ?
C49 C35 H35 119.4 . . ?
C28 C36 H36 119.8 . . ?
C44 C36 C28 120.4(8) . . ?
C44 C36 H36 119.8 . . ?
C23 C37 H37 120.2 . . ?
C46 C37 C23 119.6(7) . . ?
C46 C37 H37 120.2 . . ?
C24 C38 C33 123.0(7) . . ?
C24 C38 C45 119.6(7) . . ?
C45 C38 C33 117.4(8) . . ?
O6 C39 H39A 109.5 . . ?
O6 C39 H39B 109.5 . . ?
O6 C39 H39C 109.5 . . ?
H39A C39 H39B 109.5 . . ?
H39A C39 H39C 109.5 . . ?
H39B C39 H39C 109.5 . . ?
O14 C40 H40A 109.5 . . ?
O14 C40 H40B 109.5 . . ?
O14 C40 H40C 109.5 . . ?
H40A C40 H40B 109.5 . . ?
H40A C40 H40C 109.5 . . ?
H40B C40 H40C 109.5 . . ?
C24 C41 H41 119.6 . . ?
C48 C41 C24 120.8(9) . . ?
C48 C41 H41 119.6 . . ?
C20 C42 H42 118.8 . . ?
C47 C42 C20 122.4(8) . . ?
C47 C42 H42 118.8 . . ?
O15 C43 H43A 109.5 . . ?
O15 C43 H43B 109.5 . . ?
O15 C43 H43C 109.5 . . ?
H43A C43 H43B 109.5 . . ?
H43A C43 H43C 109.5 . . ?
H43B C43 H43C 109.5 . . ?
C34 C44 C36 119.3(7) . . ?
C34 C44 H44 120.3 . . ?
C36 C44 H44 120.3 . . ?
C38 C45 H45 120.4 . . ?
C50 C45 C38 119.2(9) . . ?
C50 C45 H45 120.4 . . ?
C31 C46 C37 121.6(8) . . ?
C31 C46 H46 119.2 . . ?
C37 C46 H46 119.2 . . ?
C32 C47 C42 119.7(8) . . ?
C32 C47 H47 120.1 . . ?
C42 C47 H47 120.1 . . ?
C41 C48 H48 119.8 . . ?
C50 C48 C41 120.4(8) . . ?
C50 C48 H48 119.8 . . ?
C31 C49 C35 119.4(9) . . ?
C31 C49 H49 120.3 . . ?
C35 C49 H49 120.3 . . ?
C45 C50 C48 120.5(9) . . ?
C45 C50 H50 119.8 . . ?
C48 C50 H50 119.8 . . ?

loop_
_geom_bond_atom_site_label_1
_geom_bond_atom_site_label_2
_geom_bond_distance
_geom_bond_site_symmetry_2
_geom_bond_publ_flag
Ti1 Ti3 3.1013(17) . ?
Ti1 O4 1.998(4) . ?
Ti1 O5 2.061(4) . ?
Ti1 O6 1.951(4) . ?
Ti1 O7 2.030(5) . ?
Ti1 O8 1.897(4) . ?
Ti1 O15 1.764(4) . ?
Ti2 O4 1.937(4) . ?
Ti2 O9 1.936(4) . ?
Ti2 O10 2.068(4) . ?
Ti2 O14 1.790(4) . ?
Ti2 O17 1.873(4) . ?
Ti2 N18 2.222(5) . ?
Ti3 O4 1.919(4) . ?
Ti3 O6 2.126(4) . ?
Ti3 O11 1.762(5) . ?
Ti3 O12 1.993(4) . ?
Ti3 O13 1.854(5) . ?
Ti3 N16 2.158(5) . ?
O5 C19 1.256(7) . ?
O6 C39 1.425(7) . ?
O7 C22 1.265(7) . ?
O8 N18 1.375(6) . ?
O9 N16 1.369(6) . ?
O10 C22 1.265(7) . ?
O11 C30 1.384(8) . ?
O12 C19 1.276(7) . ?
O13 C21 1.338(7) . ?
O14 C40 1.384(9) . ?
O15 C43 1.400(8) . ?
O17 C24 1.354(8) . ?
N16 C26 1.289(7) . ?
N18 C33 1.269(8) . ?
C19 C27 1.496(8) . ?
C20 C21 1.403(9) . ?
C20 C26 1.414(9) . ?
C20 C42 1.395(9) . ?
C21 C25 1.372(9) . ?
C22 C23 1.477(8) . ?
C23 C35 1.382(9) . ?
C23 C37 1.383(9) . ?
C24 C38 1.375(10) . ?
C24 C41 1.387(9) . ?
C25 H25 0.9300 . ?
C25 C32 1.402(10) . ?
C26 H26 0.9300 . ?
C27 C28 1.377(9) . ?
C27 C29 1.381(9) . ?
C28 H28 0.9300 . ?
C28 C36 1.398(9) . ?
C29 H29 0.9300 . ?
C29 C34 1.389(9) . ?
C30 H30A 0.9600 . ?
C30 H30B 0.9600 . ?
C30 H30C 0.9600 . ?
C31 H31 0.9300 . ?
C31 C46 1.350(11) . ?
C31 C49 1.373(11) . ?
C32 H32 0.9300 . ?
C32 C47 1.355(11) . ?
C33 H33 0.9300 . ?
C33 C38 1.441(9) . ?
C34 H34 0.9300 . ?
C34 C44 1.367(11) . ?
C35 H35 0.9300 . ?
C35 C49 1.383(10) . ?
C36 H36 0.9300 . ?
C36 C44 1.370(11) . ?
C37 H37 0.9300 . ?
C37 C46 1.382(10) . ?
C38 C45 1.436(10) . ?
C39 H39A 0.9600 . ?
C39 H39B 0.9600 . ?
C39 H39C 0.9600 . ?
C40 H40A 0.9600 . ?
C40 H40B 0.9600 . ?
C40 H40C 0.9600 . ?
C41 H41 0.9300 . ?
C41 C48 1.379(11) . ?
C42 H42 0.9300 . ?
C42 C47 1.361(10) . ?
C43 H43A 0.9600 . ?
C43 H43B 0.9600 . ?
C43 H43C 0.9600 . ?
C44 H44 0.9300 . ?
C45 H45 0.9300 . ?
C45 C50 1.372(11) . ?
C46 H46 0.9300 . ?
C47 H47 0.9300 . ?
C48 H48 0.9300 . ?
C48 C50 1.376(13) . ?
C49 H49 0.9300 . ?
C50 H50 0.9300 . ?

loop_
_geom_torsion_atom_site_label_1
_geom_torsion_atom_site_label_2
_geom_torsion_atom_site_label_3
_geom_torsion_atom_site_label_4
_geom_torsion
_geom_torsion_site_symmetry_1
_geom_torsion_site_symmetry_2
_geom_torsion_site_symmetry_3
_geom_torsion_site_symmetry_4
_geom_torsion_publ_flag
Ti1 Ti3 O11 C30 119.8(11) . . . . ?
Ti1 Ti3 O13 C21 -86.4(8) . . . . ?
Ti1 O5 C19 O12 -10.5(9) . . . . ?
Ti1 O5 C19 C27 170.1(4) . . . . ?
Ti1 O7 C22 O10 -5.6(10) . . . . ?
Ti1 O7 C22 C23 172.7(4) . . . . ?
Ti1 O8 N18 Ti2 1.7(6) . . . . ?
Ti1 O8 N18 C33 -179.3(5) . . . . ?
Ti2 O9 N16 Ti3 15.9(5) . . . . ?
Ti2 O9 N16 C26 -169.2(4) . . . . ?
Ti2 O10 C22 O7 20.0(10) . . . . ?
Ti2 O10 C22 C23 -158.2(4) . . . . ?
Ti2 O17 C24 C38 -27.3(10) . . . . ?
Ti2 O17 C24 C41 155.0(5) . . . . ?
Ti2 N18 C33 C38 -3.0(11) . . . . ?
Ti3 Ti1 O8 N18 44.1(5) . . . . ?
Ti3 Ti1 O15 C43 107.7(11) . . . . ?
Ti3 O12 C19 O5 -1.1(9) . . . . ?
Ti3 O12 C19 C27 178.3(4) . . . . ?
Ti3 O13 C21 C20 -8.7(12) . . . . ?
Ti3 O13 C21 C25 172.8(6) . . . . ?
Ti3 N16 C26 C20 -4.7(10) . . . . ?
O4 Ti1 O8 N18 12.4(4) . . . . ?
O4 Ti2 O14 C40 137.1(8) . . . . ?
O4 Ti2 O17 C24 7.3(10) . . . . ?
O4 Ti3 O11 C30 100.9(12) . . . . ?
O4 Ti3 O13 C21 -41.2(10) . . . . ?
O5 Ti1 O15 C43 -178.3(11) . . . . ?
O5 C19 C27 C28 -172.7(6) . . . . ?
O5 C19 C27 C29 9.1(10) . . . . ?
O6 Ti1 O8 N18 87.6(5) . . . . ?
O6 Ti1 O15 C43 94.6(11) . . . . ?
O6 Ti3 O13 C21 -85.3(8) . . . . ?
O7 Ti1 O8 N18 -74.0(5) . . . . ?
O7 Ti1 O15 C43 -96.2(11) . . . . ?
O7 C22 C23 C35 -173.5(7) . . . . ?
O7 C22 C23 C37 4.2(10) . . . . ?
O8 Ti1 O15 C43 -5.8(11) . . . . ?
O8 N18 C33 C38 178.3(6) . . . . ?
O9 Ti2 O14 C40 -134.4(8) . . . . ?
O9 Ti2 O17 C24 -64.4(6) . . . . ?
O9 N16 C26 C20 -178.8(6) . . . . ?
O10 Ti2 O14 C40 52.2(8) . . . . ?
O10 Ti2 O17 C24 104.9(6) . . . . ?
O10 C22 C23 C35 5.0(10) . . . . ?
O10 C22 C23 C37 -177.4(6) . . . . ?
O11 Ti3 O13 C21 94.6(8) . . . . ?
O12 Ti3 O11 C30 -160.3(12) . . . . ?
O12 Ti3 O13 C21 -168.2(7) . . . . ?
O12 C19 C27 C28 7.9(10) . . . . ?
O12 C19 C27 C29 -170.3(6) . . . . ?
O13 Ti3 O11 C30 -61.3(12) . . . . ?
O13 C21 C25 C32 178.9(7) . . . . ?
O14 Ti2 O17 C24 -165.7(6) . . . . ?
O15 Ti1 O8 N18 -173.9(5) . . . . ?
O17 Ti2 O14 C40 -45.1(8) . . . . ?
O17 C24 C38 C33 4.4(12) . . . . ?
O17 C24 C38 C45 -176.2(7) . . . . ?
O17 C24 C41 C48 178.1(7) . . . . ?
N16 Ti3 O11 C30 20.5(12) . . . . ?
N16 Ti3 O13 C21 8.2(7) . . . . ?
N18 Ti2 O14 C40 20.3(15) . . . . ?
N18 Ti2 O17 C24 24.9(6) . . . . ?
N18 C33 C38 C24 8.1(13) . . . . ?
N18 C33 C38 C45 -171.4(8) . . . . ?
C19 C27 C28 C36 -179.1(7) . . . . ?
C19 C27 C29 C34 178.4(7) . . . . ?
C20 C21 C25 C32 0.4(12) . . . . ?
C20 C42 C47 C32 0.9(15) . . . . ?
C21 C20 C26 N16 6.2(11) . . . . ?
C21 C20 C42 C47 -0.7(13) . . . . ?
C21 C25 C32 C47 -0.3(14) . . . . ?
C22 C23 C35 C49 178.0(9) . . . . ?
C22 C23 C37 C46 -178.8(7) . . . . ?
C23 C35 C49 C31 0.8(18) . . . . ?
C23 C37 C46 C31 0.9(15) . . . . ?
C24 C38 C45 C50 -2.5(13) . . . . ?
C24 C41 C48 C50 -1.1(14) . . . . ?
C25 C32 C47 C42 -0.4(15) . . . . ?
C26 C20 C21 O13 -0.4(11) . . . . ?
C26 C20 C21 C25 178.0(7) . . . . ?
C26 C20 C42 C47 -178.7(8) . . . . ?
C27 C28 C36 C44 1.6(14) . . . . ?
C27 C29 C34 C44 -0.3(13) . . . . ?
C28 C27 C29 C34 0.2(11) . . . . ?
C28 C36 C44 C34 -1.7(14) . . . . ?
C29 C27 C28 C36 -0.9(12) . . . . ?
C29 C34 C44 C36 1.1(15) . . . . ?
C33 C38 C45 C50 176.9(9) . . . . ?
C35 C23 C37 C46 -1.1(12) . . . . ?
C37 C23 C35 C49 0.2(14) . . . . ?
C38 C24 C41 C48 0.4(11) . . . . ?
C38 C45 C50 C48 1.8(16) . . . . ?
C41 C24 C38 C33 -178.0(7) . . . . ?
C41 C24 C38 C45 1.4(12) . . . . ?
C41 C48 C50 C45 0.0(16) . . . . ?
C42 C20 C21 O13 -178.4(7) . . . . ?
C42 C20 C21 C25 0.0(11) . . . . ?
C42 C20 C26 N16 -175.9(7) . . . . ?
C46 C31 C49 C35 -1.1(19) . . . . ?
C49 C31 C46 C37 0.2(18) . . . . ?
